data_4066099
loop_
_publ_author_name
'Chiang, Pei-Yun'
'Lin, Ying-Chih'
'Wang, Yu'
'Liu, Yi-Hong'

_publ_section_title
;
 Aza-Claisen Rearrangement in the Cyclization Reactions of
 Nitrogen-Containing Enynes via Ruthenium Vinylidene Complexes
;
_journal_issue 22
_journal_name_full Organometallics
_journal_page_first 5776
_journal_paper_doi 10.1021/om100292d
_journal_volume 29
_journal_year 2010
_chemical_formula_sum 'C49 H51 Cl6 F6 N P3 Ru'
_chemical_formula_weight 1174.59
_chemical_name_systematic
; 
 ? 
;
_space_group_IT_number 14
_symmetry_cell_setting monoclinic
_symmetry_space_group_name_Hall '-P 2ybc'
_symmetry_space_group_name_H-M 'P 1 21/c 1'
_atom_sites_solution_hydrogens geom
_atom_sites_solution_primary direct
_atom_sites_solution_secondary difmap
_audit_creation_method SHELXL-97
_cell_angle_alpha 90.00
_cell_angle_beta 90.7610(10)
_cell_angle_gamma 90.00
_cell_formula_units_Z 4
_cell_length_a 11.73270(10)
_cell_length_b 20.3209(3)
_cell_length_c 20.8078(2)
_cell_measurement_reflns_used 21215
_cell_measurement_temperature 100(2)
_cell_measurement_theta_max 29.3316
_cell_measurement_theta_min 2.9985
_cell_volume 4960.54(10)
_computing_cell_refinement
; 
CrysAlis RED, Oxford Diffraction Ltd., 
Version 1.171.32.24 (release 21-04-2008 CrysAlis171 .NET) 
(compiled Apr 21 2008,18:23:10) 
Empirical absorption correction using spherical harmonics, 
 implemented in SCALE3 ABSPACK scaling algorithm. 
;
_computing_data_collection
; 
CrysAlis RED, Oxford Diffraction Ltd., 
Version 1.171.32.24 (release 21-04-2008 CrysAlis171 .NET) 
(compiled Apr 21 2008,18:23:10) 
Empirical absorption correction using spherical harmonics, 
 implemented in SCALE3 ABSPACK scaling algorithm. 
;
_computing_data_reduction
; 
CrysAlis RED, Oxford Diffraction Ltd., 
Version 1.171.32.24 (release 21-04-2008 CrysAlis171 .NET) 
(compiled Apr 21 2008,18:23:10) 
Empirical absorption correction using spherical harmonics, 
 implemented in SCALE3 ABSPACK scaling algorithm. 
;
_computing_molecular_graphics SHELXTL
_computing_publication_material SHELXTL
_computing_structure_refinement 'SHELXL-97 (Sheldrick, 1997)'
_computing_structure_solution 'SHELXS-97 (Sheldrick, 1990)'
_diffrn_ambient_temperature 100(2)
_diffrn_measured_fraction_theta_full 0.999
_diffrn_measured_fraction_theta_max 0.999
_diffrn_measurement_device_type 'Oxford Diffraction Gemini R'
_diffrn_measurement_method CCD
_diffrn_radiation_monochromator graphite
_diffrn_radiation_source 'fine-focus sealed tube'
_diffrn_radiation_type MoK\a
_diffrn_radiation_wavelength 0.71073
_diffrn_reflns_av_R_equivalents 0.0384
_diffrn_reflns_av_sigmaI/netI 0.0494
_diffrn_reflns_limit_h_max 15
_diffrn_reflns_limit_h_min -15
_diffrn_reflns_limit_k_max 26
_diffrn_reflns_limit_k_min -24
_diffrn_reflns_limit_l_max 26
_diffrn_reflns_limit_l_min -27
_diffrn_reflns_number 31671
_diffrn_reflns_theta_full 27.50
_diffrn_reflns_theta_max 27.50
_diffrn_reflns_theta_min 3.10
_exptl_absorpt_coefficient_mu 0.795
_exptl_absorpt_correction_T_max 1.00000
_exptl_absorpt_correction_T_min 0.89131
_exptl_absorpt_correction_type multi-scan
_exptl_absorpt_process_details
; 
CrysAlis RED, Oxford Diffraction Ltd., 
Version 1.171.32.24 (release 21-04-2008 CrysAlis171 .NET) 
(compiled Apr 21 2008,18:23:10) 
Empirical absorption correction using spherical harmonics, 
 implemented in SCALE3 ABSPACK scaling algorithm. 
;
_exptl_crystal_density_diffrn 1.573
_exptl_crystal_density_method 'not measured'
_exptl_crystal_F_000 2388
_exptl_crystal_size_max 0.20
_exptl_crystal_size_mid 0.15
_exptl_crystal_size_min 0.10
_refine_diff_density_max 1.050
_refine_diff_density_min -0.895
_refine_diff_density_rms 0.091
_refine_ls_extinction_method none
_refine_ls_goodness_of_fit_ref 1.041
_refine_ls_hydrogen_treatment mixed
_refine_ls_matrix_type full
_refine_ls_number_parameters 623
_refine_ls_number_reflns 11375
_refine_ls_number_restraints 0
_refine_ls_restrained_S_all 1.041
_refine_ls_R_factor_all 0.0615
_refine_ls_R_factor_gt 0.0409
_refine_ls_shift/su_max 0.001
_refine_ls_shift/su_mean 0.000
_refine_ls_structure_factor_coef Fsqd
_refine_ls_weighting_details 'calc w=1/[\s^2^(Fo^2^)+(0.0698P)^2^+0.0000P] where P=(Fo^2^+2Fc^2^)/3'
_refine_ls_weighting_scheme calc
_refine_ls_wR_factor_gt 0.1110
_refine_ls_wR_factor_ref 0.1173
_reflns_number_gt 8345
_reflns_number_total 11375
_reflns_threshold_expression >2sigma(I)
_cod_data_source_file om100292d_si_001.cif
_cod_data_source_block ic13284
_cod_depositor_comments
;
The following automatic conversions were performed:

'_symmetry_cell_setting' value 'Monoclinic' changed to 'monoclinic'
according to /home/saulius/struct/CIF-dictionaries/cif_core.dic
dictionary named 'cif_core.dic' version 2.4.1 from 2010-06-29.

Automatic conversion script
Id: cif_fix_values 1715 2011-07-08 13:25:40Z adriana 
;
_cod_original_sg_symbol_H-M P2(1)/c
_cod_database_code 4066099

loop_
_symmetry_equiv_pos_as_xyz
'x, y, z'
'-x, y+1/2, -z+1/2'
'-x, -y, -z'
'x, -y-1/2, z-1/2'

loop_
_atom_site_label
_atom_site_type_symbol
_atom_site_fract_x
_atom_site_fract_y
_atom_site_fract_z
_atom_site_U_iso_or_equiv
_atom_site_adp_type
_atom_site_occupancy
_atom_site_symmetry_multiplicity
_atom_site_calc_flag
_atom_site_refinement_flags
_atom_site_disorder_assembly
_atom_site_disorder_group
Ru1 Ru 0.384095(19) 0.214197(11) 0.415603(10) 0.01627(7) Uani 1 1 d . . .
P1 P 0.54512(6) 0.15304(4) 0.43327(3) 0.01599(15) Uani 1 1 d . . .
P2 P 0.30592(6) 0.13607(4) 0.48307(3) 0.01580(15) Uani 1 1 d . . .
N1 N 0.3265(2) 0.30888(12) 0.52312(12) 0.0231(5) Uani 1 1 d . . .
C1 C 0.4079(3) 0.27580(14) 0.49181(14) 0.0210(6) Uani 1 1 d . . .
C2 C 0.5199(3) 0.29887(15) 0.52231(14) 0.0244(7) Uani 1 1 d . . .
H2A H 0.5671 0.2601 0.5355 0.029 Uiso 1 1 calc R . .
C3 C 0.5881(3) 0.34318(17) 0.47385(17) 0.0325(8) Uani 1 1 d . . .
H3A H 0.6009 0.3172 0.4338 0.039 Uiso 1 1 calc R . .
C4 C 0.7046(3) 0.3608(2) 0.5034(2) 0.0466(10) Uani 1 1 d . . .
H4A H 0.7469 0.3883 0.4733 0.070 Uiso 1 1 calc R . .
H4B H 0.7476 0.3203 0.5121 0.070 Uiso 1 1 calc R . .
H4C H 0.6937 0.3849 0.5436 0.070 Uiso 1 1 calc R . .
C5 C 0.5258(3) 0.40579(19) 0.4557(2) 0.0419(9) Uani 1 1 d . . .
H5A H 0.4873 0.4293 0.4884 0.050 Uiso 1 1 calc R . .
C6 C 0.5225(5) 0.4291(3) 0.3972(3) 0.0807(17) Uani 1 1 d . . .
H6A H 0.4780 0.4699 0.3963 0.121 Uiso 1 1 calc R . .
H6B H 0.4869 0.3967 0.3684 0.121 Uiso 1 1 calc R . .
H6C H 0.6003 0.4382 0.3830 0.121 Uiso 1 1 calc R . .
C7 C 0.2032(3) 0.30596(16) 0.51130(16) 0.0278(7) Uani 1 1 d . . .
H7A H 0.1654 0.2945 0.5520 0.033 Uiso 1 1 calc R . .
H7B H 0.1871 0.2701 0.4803 0.033 Uiso 1 1 calc R . .
C8 C 0.1521(3) 0.36785(18) 0.48599(19) 0.0402(9) Uani 1 1 d . . .
H8A H 0.0718 0.3679 0.4793 0.048 Uiso 1 1 calc R . .
C9 C 0.2042(5) 0.4207(2) 0.4723(2) 0.0661(14) Uani 1 1 d . . .
H9A H 0.2845 0.4218 0.4790 0.079 Uiso 1 1 calc R . .
C10 C 0.1468(6) 0.4824(3) 0.4460(3) 0.098(2) Uani 1 1 d . . .
H10A H 0.2043 0.5166 0.4393 0.147 Uiso 1 1 calc R . .
H10B H 0.0905 0.4982 0.4768 0.147 Uiso 1 1 calc R . .
H10C H 0.1086 0.4722 0.4051 0.147 Uiso 1 1 calc R . .
C11 C 0.3683(3) 0.34484(15) 0.57749(15) 0.0261(7) Uani 1 1 d . . .
C12 C 0.3076(3) 0.37940(17) 0.62284(17) 0.0346(8) Uani 1 1 d . . .
H12A H 0.2270 0.3836 0.6199 0.042 Uiso 1 1 calc R . .
C13 C 0.3694(3) 0.40767(18) 0.67284(17) 0.0396(9) Uani 1 1 d . . .
H13A H 0.3309 0.4329 0.7043 0.048 Uiso 1 1 calc R . .
C14 C 0.4866(3) 0.39970(17) 0.67776(17) 0.0397(9) Uani 1 1 d . . .
H14A H 0.5269 0.4183 0.7132 0.048 Uiso 1 1 calc R . .
C15 C 0.5457(3) 0.36480(16) 0.63133(16) 0.0318(8) Uani 1 1 d . . .
H15A H 0.6261 0.3599 0.6345 0.038 Uiso 1 1 calc R . .
C16 C 0.4855(3) 0.33737(15) 0.58055(15) 0.0260(7) Uani 1 1 d . . .
C17 C 0.4272(3) 0.27447(16) 0.32931(15) 0.0274(7) Uani 1 1 d . . .
H17A H 0.4992 0.2998 0.3228 0.033 Uiso 1 1 calc R . .
C18 C 0.4054(3) 0.20838(16) 0.30884(13) 0.0251(7) Uani 1 1 d . . .
H18A H 0.4602 0.1792 0.2860 0.030 Uiso 1 1 calc R . .
C19 C 0.2921(3) 0.19289(16) 0.32255(14) 0.0237(6) Uani 1 1 d . . .
H19A H 0.2522 0.1509 0.3112 0.028 Uiso 1 1 calc R . .
C20 C 0.2406(3) 0.24987(16) 0.35070(14) 0.0256(7) Uani 1 1 d . . .
H20A H 0.1588 0.2543 0.3628 0.031 Uiso 1 1 calc R . .
C21 C 0.3236(3) 0.29972(16) 0.35425(15) 0.0281(7) Uani 1 1 d . . .
H21A H 0.3109 0.3457 0.3696 0.034 Uiso 1 1 calc R . .
C22 C 0.4172(2) 0.07758(14) 0.51080(13) 0.0183(6) Uani 1 1 d . . .
H22A H 0.3996 0.0623 0.5547 0.022 Uiso 1 1 calc R . .
H22B H 0.4178 0.0387 0.4821 0.022 Uiso 1 1 calc R . .
C23 C 0.5341(2) 0.11015(14) 0.51086(13) 0.0184(6) Uani 1 1 d . . .
H23A H 0.5950 0.0767 0.5154 0.022 Uiso 1 1 calc R . .
H23B H 0.5412 0.1418 0.5469 0.022 Uiso 1 1 calc R . .
C24 C 0.6883(2) 0.18760(14) 0.43232(13) 0.0178(6) Uani 1 1 d . . .
C25 C 0.7245(2) 0.21779(15) 0.37641(14) 0.0225(6) Uani 1 1 d . . .
H25A H 0.6753 0.2191 0.3398 0.027 Uiso 1 1 calc R . .
C26 C 0.8317(3) 0.24596(16) 0.37336(15) 0.0274(7) Uani 1 1 d . . .
H26A H 0.8565 0.2655 0.3345 0.033 Uiso 1 1 calc R . .
C27 C 0.9027(3) 0.24556(16) 0.42702(16) 0.0292(7) Uani 1 1 d . . .
H27A H 0.9755 0.2659 0.4253 0.035 Uiso 1 1 calc R . .
C28 C 0.8677(3) 0.21551(16) 0.48324(15) 0.0272(7) Uani 1 1 d . . .
H28A H 0.9169 0.2148 0.5198 0.033 Uiso 1 1 calc R . .
C29 C 0.7606(2) 0.18630(15) 0.48622(14) 0.0199(6) Uani 1 1 d . . .
H29A H 0.7367 0.1656 0.5247 0.024 Uiso 1 1 calc R . .
C30 C 0.5606(2) 0.08132(14) 0.37984(13) 0.0185(6) Uani 1 1 d . . .
C31 C 0.6678(3) 0.05346(15) 0.36752(14) 0.0228(6) Uani 1 1 d . . .
H31A H 0.7349 0.0742 0.3836 0.027 Uiso 1 1 calc R . .
C32 C 0.6762(3) -0.00435(16) 0.33187(14) 0.0259(7) Uani 1 1 d . . .
H32A H 0.7490 -0.0225 0.3233 0.031 Uiso 1 1 calc R . .
C33 C 0.5783(3) -0.03568(15) 0.30872(14) 0.0277(7) Uani 1 1 d . . .
H33A H 0.5843 -0.0755 0.2851 0.033 Uiso 1 1 calc R . .
C34 C 0.4725(3) -0.00862(15) 0.32030(14) 0.0248(7) Uani 1 1 d . . .
H34A H 0.4057 -0.0298 0.3044 0.030 Uiso 1 1 calc R . .
C35 C 0.4634(3) 0.04929(15) 0.35492(13) 0.0211(6) Uani 1 1 d . . .
H35A H 0.3902 0.0677 0.3620 0.025 Uiso 1 1 calc R . .
C36 C 0.1933(2) 0.08260(14) 0.45007(13) 0.0177(6) Uani 1 1 d . . .
C37 C 0.1040(2) 0.11120(16) 0.41578(14) 0.0231(6) Uani 1 1 d . . .
H37A H 0.1051 0.1571 0.4073 0.028 Uiso 1 1 calc R . .
C38 C 0.0125(3) 0.07324(17) 0.39368(15) 0.0280(7) Uani 1 1 d . . .
H38A H -0.0491 0.0934 0.3711 0.034 Uiso 1 1 calc R . .
C39 C 0.0121(3) 0.00684(17) 0.40475(16) 0.0305(7) Uani 1 1 d . . .
H39A H -0.0495 -0.0193 0.3892 0.037 Uiso 1 1 calc R . .
C40 C 0.1014(3) -0.02253(17) 0.43868(18) 0.0349(8) Uani 1 1 d . . .
H40A H 0.1011 -0.0687 0.4459 0.042 Uiso 1 1 calc R . .
C41 C 0.1904(3) 0.01525(15) 0.46185(16) 0.0269(7) Uani 1 1 d . . .
H41A H 0.2501 -0.0048 0.4860 0.032 Uiso 1 1 calc R . .
C42 C 0.2441(2) 0.15919(14) 0.56049(13) 0.0181(6) Uani 1 1 d . . .
C43 C 0.1296(3) 0.15107(15) 0.57422(14) 0.0235(6) Uani 1 1 d . . .
H43A H 0.0793 0.1336 0.5424 0.028 Uiso 1 1 calc R . .
C44 C 0.0878(3) 0.16824(17) 0.63425(16) 0.0322(8) Uani 1 1 d . . .
H44A H 0.0092 0.1626 0.6431 0.039 Uiso 1 1 calc R . .
C45 C 0.1599(3) 0.19322(17) 0.68055(15) 0.0332(8) Uani 1 1 d . . .
H45A H 0.1310 0.2048 0.7215 0.040 Uiso 1 1 calc R . .
C46 C 0.2745(3) 0.20171(16) 0.66801(15) 0.0294(7) Uani 1 1 d . . .
H46A H 0.3243 0.2189 0.7002 0.035 Uiso 1 1 calc R . .
C47 C 0.3161(3) 0.18486(15) 0.60799(14) 0.0236(6) Uani 1 1 d . . .
H47A H 0.3946 0.1909 0.5992 0.028 Uiso 1 1 calc R . .
P3 P 0.30209(7) 0.80864(4) 0.31258(4) 0.02690(19) Uani 1 1 d . . .
F1 F 0.26409(19) 0.76160(10) 0.37055(9) 0.0413(5) Uani 1 1 d . . .
F2 F 0.33821(17) 0.85514(10) 0.25381(9) 0.0377(5) Uani 1 1 d . . .
F3 F 0.33371(18) 0.74518(10) 0.27155(9) 0.0388(5) Uani 1 1 d . . .
F4 F 0.42791(18) 0.81150(12) 0.34111(10) 0.0480(6) Uani 1 1 d . . .
F5 F 0.2687(2) 0.87159(10) 0.35410(10) 0.0443(5) Uani 1 1 d . . .
F6 F 0.17401(16) 0.80583(11) 0.28379(10) 0.0399(5) Uani 1 1 d . . .
C48 C 0.0880(3) 0.65556(19) 0.30416(18) 0.0394(9) Uani 1 1 d . . .
H48A H 0.1316 0.6978 0.3062 0.047 Uiso 1 1 calc R . .
Cl1 Cl 0.04233(10) 0.63604(6) 0.38233(5) 0.0610(3) Uani 1 1 d . . .
Cl2 Cl -0.02981(10) 0.66664(6) 0.25319(5) 0.0573(3) Uani 1 1 d . . .
Cl3 Cl 0.17801(9) 0.59422(6) 0.27376(6) 0.0611(3) Uani 1 1 d . . .
C49 C -0.1089(4) 0.4290(2) 0.3020(2) 0.0586(12) Uani 0.587(8) 1 d P A 1
H49A H -0.1651 0.3938 0.2907 0.070 Uiso 0.587(8) 1 calc PR A 1
Cl4 Cl 0.0222(5) 0.3958(4) 0.3040(4) 0.148(3) Uani 0.587(8) 1 d P A 1
Cl5 Cl -0.1539(2) 0.46868(19) 0.37371(11) 0.0540(9) Uani 0.587(8) 1 d P A 1
Cl6 Cl -0.1000(3) 0.4804(2) 0.24064(16) 0.0681(10) Uani 0.587(8) 1 d P A 1
C49' C -0.1089(4) 0.4290(2) 0.3020(2) 0.0586(12) Uani 0.413(8) 1 d P A 2
H49B H -0.1540 0.3993 0.2730 0.070 Uiso 0.413(8) 1 calc PR A 2
Cl4' Cl 0.0231(3) 0.38659(16) 0.31966(18) 0.0297(9) Uani 0.413(8) 1 d P A 2
Cl5' Cl -0.1749(6) 0.4338(4) 0.3642(4) 0.131(2) Uani 0.413(8) 1 d P A 2
Cl6' Cl -0.1048(6) 0.5122(4) 0.2605(4) 0.121(2) Uani 0.413(8) 1 d P A 2

loop_
_atom_site_aniso_label
_atom_site_aniso_U_11
_atom_site_aniso_U_22
_atom_site_aniso_U_33
_atom_site_aniso_U_23
_atom_site_aniso_U_13
_atom_site_aniso_U_12
Ru1 0.01580(12) 0.01924(12) 0.01369(12) 0.00175(9) -0.00256(8) -0.00103(9)
P1 0.0144(3) 0.0211(4) 0.0124(3) 0.0016(3) -0.0013(3) -0.0019(3)
P2 0.0138(3) 0.0202(4) 0.0134(3) -0.0007(3) -0.0011(3) -0.0006(3)
N1 0.0237(13) 0.0210(13) 0.0245(13) -0.0019(11) -0.0018(11) -0.0015(10)
C1 0.0242(15) 0.0190(15) 0.0198(14) 0.0027(12) -0.0002(12) -0.0034(12)
C2 0.0241(16) 0.0259(16) 0.0230(15) -0.0033(13) -0.0019(12) -0.0013(12)
C3 0.0336(19) 0.0319(18) 0.0320(18) -0.0020(15) 0.0025(15) -0.0087(15)
C4 0.034(2) 0.048(2) 0.058(3) -0.002(2) -0.0012(18) -0.0114(18)
C5 0.042(2) 0.037(2) 0.047(2) 0.0130(18) 0.0045(18) -0.0092(17)
C6 0.072(4) 0.056(3) 0.113(5) 0.018(3) -0.009(3) -0.023(3)
C7 0.0224(16) 0.0280(16) 0.0328(17) -0.0084(14) -0.0021(13) 0.0038(13)
C8 0.040(2) 0.0291(19) 0.051(2) -0.0094(17) -0.0100(18) 0.0081(16)
C9 0.078(3) 0.054(3) 0.066(3) 0.003(2) -0.026(3) 0.002(3)
C10 0.129(6) 0.051(3) 0.113(5) -0.003(3) -0.039(4) 0.021(3)
C11 0.0338(18) 0.0206(15) 0.0237(15) -0.0021(12) -0.0048(13) -0.0011(13)
C12 0.0373(19) 0.0317(18) 0.0347(19) -0.0078(15) -0.0010(15) 0.0051(15)
C13 0.053(2) 0.035(2) 0.0310(19) -0.0112(16) -0.0014(17) 0.0055(17)
C14 0.057(2) 0.0307(19) 0.0308(19) -0.0087(15) -0.0140(17) -0.0022(17)
C15 0.0359(19) 0.0269(17) 0.0322(18) -0.0064(14) -0.0101(15) 0.0008(14)
C16 0.0326(17) 0.0209(15) 0.0244(16) -0.0013(13) -0.0024(13) -0.0016(13)
C17 0.0260(16) 0.0353(18) 0.0210(15) 0.0133(14) -0.0044(13) -0.0051(14)
C18 0.0271(16) 0.0364(18) 0.0118(13) 0.0043(13) -0.0040(11) 0.0019(14)
C19 0.0260(16) 0.0294(16) 0.0156(14) 0.0037(12) -0.0081(12) -0.0027(13)
C20 0.0219(15) 0.0354(18) 0.0192(15) 0.0077(13) -0.0055(12) 0.0030(13)
C21 0.0339(18) 0.0237(16) 0.0263(16) 0.0093(13) -0.0081(14) 0.0004(13)
C22 0.0181(14) 0.0209(15) 0.0160(13) 0.0042(11) -0.0004(11) 0.0000(11)
C23 0.0163(13) 0.0244(15) 0.0143(13) 0.0035(11) -0.0008(11) 0.0021(11)
C24 0.0162(13) 0.0189(14) 0.0182(14) -0.0010(11) -0.0005(11) -0.0002(11)
C25 0.0208(14) 0.0275(16) 0.0192(14) 0.0016(12) -0.0014(11) -0.0026(12)
C26 0.0287(17) 0.0271(17) 0.0267(17) 0.0010(13) 0.0053(13) -0.0038(13)
C27 0.0183(15) 0.0298(18) 0.0395(19) -0.0046(15) 0.0033(13) -0.0059(13)
C28 0.0186(14) 0.0361(18) 0.0266(16) -0.0050(14) -0.0064(12) -0.0009(14)
C29 0.0180(14) 0.0243(15) 0.0175(14) 0.0003(12) -0.0006(11) 0.0008(12)
C30 0.0224(14) 0.0205(14) 0.0125(13) 0.0053(11) 0.0004(11) -0.0013(12)
C31 0.0234(15) 0.0262(16) 0.0188(14) 0.0039(12) 0.0013(12) -0.0020(12)
C32 0.0292(16) 0.0304(17) 0.0184(15) 0.0025(13) 0.0053(12) 0.0041(13)
C33 0.046(2) 0.0212(16) 0.0158(15) 0.0002(12) -0.0015(13) 0.0000(14)
C34 0.0319(17) 0.0255(16) 0.0169(14) 0.0038(12) -0.0059(13) -0.0063(13)
C35 0.0246(15) 0.0230(15) 0.0156(14) 0.0032(12) -0.0008(11) -0.0025(12)
C36 0.0174(13) 0.0216(15) 0.0143(13) -0.0034(11) 0.0034(11) -0.0036(11)
C37 0.0224(15) 0.0258(16) 0.0210(15) 0.0058(12) -0.0052(12) -0.0042(12)
C38 0.0191(15) 0.0427(19) 0.0222(15) 0.0039(14) -0.0067(12) -0.0071(14)
C39 0.0239(16) 0.0354(19) 0.0323(18) -0.0076(15) -0.0020(14) -0.0127(14)
C40 0.0244(17) 0.0261(17) 0.054(2) -0.0049(16) 0.0020(16) -0.0034(14)
C41 0.0158(14) 0.0271(17) 0.0380(18) 0.0002(14) 0.0004(13) -0.0004(12)
C42 0.0216(15) 0.0184(14) 0.0142(13) 0.0008(11) 0.0010(11) 0.0012(11)
C43 0.0213(15) 0.0265(16) 0.0228(15) -0.0042(12) 0.0019(12) -0.0025(12)
C44 0.0300(18) 0.0368(19) 0.0301(18) -0.0048(15) 0.0102(14) -0.0011(15)
C45 0.048(2) 0.0335(18) 0.0184(16) -0.0063(14) 0.0110(15) 0.0017(16)
C46 0.0389(19) 0.0305(18) 0.0185(15) -0.0048(13) -0.0056(13) 0.0008(14)
C47 0.0241(15) 0.0253(16) 0.0214(15) -0.0011(13) -0.0012(12) -0.0001(13)
P3 0.0282(4) 0.0340(5) 0.0184(4) -0.0040(3) -0.0035(3) 0.0001(4)
F1 0.0604(14) 0.0408(12) 0.0227(10) 0.0024(9) 0.0009(9) 0.0032(10)
F2 0.0369(11) 0.0464(12) 0.0299(10) 0.0039(9) 0.0031(9) -0.0072(9)
F3 0.0496(13) 0.0419(12) 0.0246(10) -0.0122(9) -0.0032(9) 0.0053(10)
F4 0.0371(12) 0.0599(14) 0.0463(13) -0.0101(11) -0.0222(10) -0.0002(11)
F5 0.0651(15) 0.0349(12) 0.0329(11) -0.0072(9) 0.0057(10) 0.0074(11)
F6 0.0254(10) 0.0514(13) 0.0428(12) 0.0099(10) -0.0077(9) -0.0044(9)
C48 0.0330(19) 0.041(2) 0.044(2) -0.0081(17) -0.0070(17) 0.0003(16)
Cl1 0.0611(7) 0.0795(8) 0.0424(6) 0.0038(5) -0.0019(5) 0.0134(6)
Cl2 0.0590(7) 0.0633(7) 0.0491(6) -0.0135(5) -0.0208(5) 0.0217(6)
Cl3 0.0385(5) 0.0687(7) 0.0758(8) -0.0286(6) -0.0066(5) 0.0144(5)
C49 0.049(3) 0.051(3) 0.076(3) -0.020(2) 0.004(2) -0.006(2)
Cl4 0.078(3) 0.165(5) 0.202(6) -0.097(4) 0.019(3) 0.017(3)
Cl5 0.0537(13) 0.0649(19) 0.0436(11) -0.0086(11) 0.0091(9) 0.0175(12)
Cl6 0.0914(18) 0.064(2) 0.0484(15) 0.0254(13) -0.0009(13) -0.0111(15)
C49' 0.049(3) 0.051(3) 0.076(3) -0.020(2) 0.004(2) -0.006(2)
Cl4' 0.0261(15) 0.0231(14) 0.0399(16) 0.0020(11) 0.0005(10) 0.0021(10)
Cl5' 0.144(5) 0.089(5) 0.163(5) 0.004(4) 0.099(4) -0.001(4)
Cl6' 0.151(5) 0.098(4) 0.115(4) -0.007(4) 0.072(4) -0.046(4)

loop_
_atom_type_symbol
_atom_type_description
_atom_type_scat_dispersion_real
_atom_type_scat_dispersion_imag
_atom_type_scat_source
C C 0.0033 0.0016 'International Tables Vol C Tables 4.2.6.8 and 6.1.1.4'
H H 0.0000 0.0000 'International Tables Vol C Tables 4.2.6.8 and 6.1.1.4'
N N 0.0061 0.0033 'International Tables Vol C Tables 4.2.6.8 and 6.1.1.4'
F F 0.0171 0.0103 'International Tables Vol C Tables 4.2.6.8 and 6.1.1.4'
P P 0.1023 0.0942 'International Tables Vol C Tables 4.2.6.8 and 6.1.1.4'
Cl Cl 0.1484 0.1585 'International Tables Vol C Tables 4.2.6.8 and 6.1.1.4'
Ru Ru -1.2594 0.8363 'International Tables Vol C Tables 4.2.6.8 and 6.1.1.4'

loop_
_geom_angle_atom_site_label_1
_geom_angle_atom_site_label_2
_geom_angle_atom_site_label_3
_geom_angle
C1 Ru1 C17 104.96(12)
C1 Ru1 C18 142.00(12)
C17 Ru1 C18 37.27(12)
C1 Ru1 C19 148.10(12)
C17 Ru1 C19 61.63(11)
C18 Ru1 C19 36.31(11)
C1 Ru1 C20 111.16(12)
C17 Ru1 C20 61.33(11)
C18 Ru1 C20 61.14(11)
C19 Ru1 C20 37.10(12)
C1 Ru1 C21 90.34(12)
C17 Ru1 C21 36.87(12)
C18 Ru1 C21 61.32(12)
C19 Ru1 C21 61.23(12)
C20 Ru1 C21 36.19(11)
C1 Ru1 P1 95.99(9)
C17 Ru1 P1 103.38(9)
C18 Ru1 P1 91.61(8)
C19 Ru1 P1 114.85(9)
C20 Ru1 P1 151.20(9)
C21 Ru1 P1 139.43(9)
C1 Ru1 P2 90.04(8)
C17 Ru1 P2 163.18(8)
C18 Ru1 P2 127.91(9)
C19 Ru1 P2 101.57(8)
C20 Ru1 P2 106.48(8)
C21 Ru1 P2 138.06(9)
P1 Ru1 P2 82.13(3)
C24 P1 C23 105.54(13)
C24 P1 C30 101.54(13)
C23 P1 C30 99.40(13)
C24 P1 Ru1 123.29(10)
C23 P1 Ru1 109.31(9)
C30 P1 Ru1 114.86(9)
C42 P2 C36 100.87(13)
C42 P2 C22 100.14(13)
C36 P2 C22 103.74(13)
C42 P2 Ru1 121.35(9)
C36 P2 Ru1 117.88(9)
C22 P2 Ru1 110.20(9)
C1 N1 C11 113.7(3)
C1 N1 C7 127.2(2)
C11 N1 C7 118.8(3)
N1 C1 C2 105.0(2)
N1 C1 Ru1 126.4(2)
C2 C1 Ru1 128.4(2)
C16 C2 C1 104.8(3)
C16 C2 C3 111.2(3)
C1 C2 C3 110.5(2)
C16 C2 H2A 110.0
C1 C2 H2A 110.0
C3 C2 H2A 110.0
C5 C3 C4 109.2(3)
C5 C3 C2 113.1(3)
C4 C3 C2 109.5(3)
C5 C3 H3A 108.3
C4 C3 H3A 108.3
C2 C3 H3A 108.3
C3 C4 H4A 109.5
C3 C4 H4B 109.5
H4A C4 H4B 109.5
C3 C4 H4C 109.5
H4A C4 H4C 109.5
H4B C4 H4C 109.5
C6 C5 C3 123.0(4)
C6 C5 H5A 118.5
C3 C5 H5A 118.5
C5 C6 H6A 109.5
C5 C6 H6B 109.5
H6A C6 H6B 109.5
C5 C6 H6C 109.5
H6A C6 H6C 109.5
H6B C6 H6C 109.5
N1 C7 C8 114.7(3)
N1 C7 H7A 108.6
C8 C7 H7A 108.6
N1 C7 H7B 108.6
C8 C7 H7B 108.6
H7A C7 H7B 107.6
C9 C8 C7 126.9(4)
C9 C8 H8A 116.5
C7 C8 H8A 116.5
C8 C9 C10 124.4(5)
C8 C9 H9A 117.8
C10 C9 H9A 117.8
C9 C10 H10A 109.5
C9 C10 H10B 109.5
H10A C10 H10B 109.5
C9 C10 H10C 109.5
H10A C10 H10C 109.5
H10B C10 H10C 109.5
C12 C11 C16 123.0(3)
C12 C11 N1 128.8(3)
C16 C11 N1 108.1(3)
C11 C12 C13 117.0(3)
C11 C12 H12A 121.5
C13 C12 H12A 121.5
C12 C13 C14 121.1(3)
C12 C13 H13A 119.5
C14 C13 H13A 119.5
C13 C14 C15 120.7(3)
C13 C14 H14A 119.6
C15 C14 H14A 119.6
C16 C15 C14 118.9(3)
C16 C15 H15A 120.6
C14 C15 H15A 120.6
C15 C16 C11 119.3(3)
C15 C16 C2 133.4(3)
C11 C16 C2 107.3(3)
C21 C17 C18 107.2(3)
C21 C17 Ru1 72.63(18)
C18 C17 Ru1 71.54(17)
C21 C17 H17A 126.2
C18 C17 H17A 126.2
Ru1 C17 H17A 126.2
C19 C18 C17 108.5(3)
C19 C18 Ru1 72.01(17)
C17 C18 Ru1 71.19(17)
C19 C18 H18A 125.7
C17 C18 H18A 125.7
Ru1 C18 H18A 125.7
C18 C19 C20 108.0(3)
C18 C19 Ru1 71.67(16)
C20 C19 Ru1 72.11(16)
C18 C19 H19A 125.9
C20 C19 H19A 125.9
Ru1 C19 H19A 125.9
C21 C20 C19 107.9(3)
C21 C20 Ru1 71.95(17)
C19 C20 Ru1 70.79(16)
C21 C20 H20A 126.0
C19 C20 H20A 126.0
Ru1 C20 H20A 126.0
C20 C21 C17 108.4(3)
C20 C21 Ru1 71.86(17)
C17 C21 Ru1 70.51(17)
C20 C21 H21A 125.8
C17 C21 H21A 125.8
Ru1 C21 H21A 125.8
C23 C22 P2 110.64(19)
C23 C22 H22A 109.5
P2 C22 H22A 109.5
C23 C22 H22B 109.5
P2 C22 H22B 109.5
H22A C22 H22B 108.1
C22 C23 P1 106.20(18)
C22 C23 H23A 110.5
P1 C23 H23A 110.5
C22 C23 H23B 110.5
P1 C23 H23B 110.5
H23A C23 H23B 108.7
C25 C24 C29 119.5(3)
C25 C24 P1 118.2(2)
C29 C24 P1 122.3(2)
C26 C25 C24 120.7(3)
C26 C25 H25A 119.7
C24 C25 H25A 119.7
C25 C26 C27 119.9(3)
C25 C26 H26A 120.1
C27 C26 H26A 120.1
C26 C27 C28 120.1(3)
C26 C27 H27A 120.0
C28 C27 H27A 120.0
C27 C28 C29 120.2(3)
C27 C28 H28A 119.9
C29 C28 H28A 119.9
C28 C29 C24 119.6(3)
C28 C29 H29A 120.2
C24 C29 H29A 120.2
C35 C30 C31 118.0(3)
C35 C30 P1 120.2(2)
C31 C30 P1 121.6(2)
C32 C31 C30 120.4(3)
C32 C31 H31A 119.8
C30 C31 H31A 119.8
C33 C32 C31 120.4(3)
C33 C32 H32A 119.8
C31 C32 H32A 119.8
C34 C33 C32 119.7(3)
C34 C33 H33A 120.1
C32 C33 H33A 120.1
C33 C34 C35 120.3(3)
C33 C34 H34A 119.9
C35 C34 H34A 119.9
C34 C35 C30 121.2(3)
C34 C35 H35A 119.4
C30 C35 H35A 119.4
C37 C36 C41 118.8(3)
C37 C36 P2 118.6(2)
C41 C36 P2 122.4(2)
C36 C37 C38 120.7(3)
C36 C37 H37A 119.7
C38 C37 H37A 119.7
C39 C38 C37 119.6(3)
C39 C38 H38A 120.2
C37 C38 H38A 120.2
C38 C39 C40 120.2(3)
C38 C39 H39A 119.9
C40 C39 H39A 119.9
C41 C40 C39 120.1(3)
C41 C40 H40A 120.0
C39 C40 H40A 120.0
C40 C41 C36 120.5(3)
C40 C41 H41A 119.8
C36 C41 H41A 119.8
C43 C42 C47 118.6(3)
C43 C42 P2 123.0(2)
C47 C42 P2 118.4(2)
C42 C43 C44 120.6(3)
C42 C43 H43A 119.7
C44 C43 H43A 119.7
C45 C44 C43 120.1(3)
C45 C44 H44A 120.0
C43 C44 H44A 120.0
C44 C45 C46 120.4(3)
C44 C45 H45A 119.8
C46 C45 H45A 119.8
C45 C46 C47 119.5(3)
C45 C46 H46A 120.2
C47 C46 H46A 120.2
C46 C47 C42 120.9(3)
C46 C47 H47A 119.6
C42 C47 H47A 119.6
F4 P3 F3 90.47(12)
F4 P3 F5 90.10(12)
F3 P3 F5 179.11(14)
F4 P3 F1 90.40(12)
F3 P3 F1 89.42(12)
F5 P3 F1 89.89(12)
F4 P3 F2 90.56(12)
F3 P3 F2 90.14(11)
F5 P3 F2 90.54(12)
F1 P3 F2 178.95(12)
F4 P3 F6 179.81(15)
F3 P3 F6 89.70(12)
F5 P3 F6 89.74(12)
F1 P3 F6 89.50(12)
F2 P3 F6 89.54(11)
Cl2 C48 Cl3 110.3(2)
Cl2 C48 Cl1 109.9(2)
Cl3 C48 Cl1 111.3(2)
Cl2 C48 H48A 108.4
Cl3 C48 H48A 108.4
Cl1 C48 H48A 108.4
Cl6 C49 Cl4 101.9(5)
Cl6 C49 Cl5 112.5(3)
Cl4 C49 Cl5 116.3(4)
Cl6 C49 H49A 108.6
Cl4 C49 H49A 108.6
Cl5 C49 H49A 108.6

loop_
_geom_bond_atom_site_label_1
_geom_bond_atom_site_label_2
_geom_bond_distance
Ru1 C1 2.037(3)
Ru1 C17 2.237(3)
Ru1 C18 2.242(3)
Ru1 C19 2.246(3)
Ru1 C20 2.264(3)
Ru1 C21 2.265(3)
Ru1 P1 2.2871(7)
Ru1 P2 2.3167(8)
P1 C24 1.821(3)
P1 C23 1.841(3)
P1 C30 1.844(3)
P2 C42 1.837(3)
P2 C36 1.837(3)
P2 C22 1.852(3)
N1 C1 1.343(4)
N1 C11 1.428(4)
N1 C7 1.465(4)
C1 C2 1.526(4)
C2 C16 1.502(4)
C2 C3 1.577(5)
C2 H2A 1.0000
C3 C5 1.512(5)
C3 C4 1.533(5)
C3 H3A 1.0000
C4 H4A 0.9800
C4 H4B 0.9800
C4 H4C 0.9800
C5 C6 1.306(6)
C5 H5A 0.9500
C6 H6A 0.9800
C6 H6B 0.9800
C6 H6C 0.9800
C7 C8 1.487(5)
C7 H7A 0.9900
C7 H7B 0.9900
C8 C9 1.270(6)
C8 H8A 0.9500
C9 C10 1.522(7)
C9 H9A 0.9500
C10 H10A 0.9800
C10 H10B 0.9800
C10 H10C 0.9800
C11 C12 1.382(5)
C11 C16 1.384(5)
C12 C13 1.385(5)
C12 H12A 0.9500
C13 C14 1.387(5)
C13 H13A 0.9500
C14 C15 1.391(5)
C14 H14A 0.9500
C15 C16 1.381(4)
C15 H15A 0.9500
C17 C21 1.424(5)
C17 C18 1.431(5)
C17 H17A 1.0000
C18 C19 1.399(4)
C18 H18A 1.0000
C19 C20 1.435(5)
C19 H19A 1.0000
C20 C21 1.407(5)
C20 H20A 1.0000
C21 H21A 1.0000
C22 C23 1.522(4)
C22 H22A 0.9900
C22 H22B 0.9900
C23 H23A 0.9900
C23 H23B 0.9900
C24 C25 1.387(4)
C24 C29 1.397(4)
C25 C26 1.383(4)
C25 H25A 0.9500
C26 C27 1.384(4)
C26 H26A 0.9500
C27 C28 1.387(5)
C27 H27A 0.9500
C28 C29 1.392(4)
C28 H28A 0.9500
C29 H29A 0.9500
C30 C35 1.406(4)
C30 C31 1.406(4)
C31 C32 1.394(4)
C31 H31A 0.9500
C32 C33 1.393(4)
C32 H32A 0.9500
C33 C34 1.382(5)
C33 H33A 0.9500
C34 C35 1.385(4)
C34 H34A 0.9500
C35 H35A 0.9500
C36 C37 1.387(4)
C36 C41 1.391(4)
C37 C38 1.394(4)
C37 H37A 0.9500
C38 C39 1.369(5)
C38 H38A 0.9500
C39 C40 1.391(5)
C39 H39A 0.9500
C40 C41 1.377(4)
C40 H40A 0.9500
C41 H41A 0.9500
C42 C43 1.387(4)
C42 C47 1.393(4)
C43 C44 1.393(4)
C43 H43A 0.9500
C44 C45 1.371(5)
C44 H44A 0.9500
C45 C46 1.383(5)
C45 H45A 0.9500
C46 C47 1.390(4)
C46 H46A 0.9500
C47 H47A 0.9500
P3 F4 1.585(2)
P3 F3 1.593(2)
P3 F5 1.595(2)
P3 F1 1.607(2)
P3 F2 1.607(2)
P3 F6 1.611(2)
C48 Cl2 1.746(4)
C48 Cl3 1.757(4)
C48 Cl1 1.765(4)
C48 H48A 1.0000
C49 Cl6 1.654(6)
C49 Cl4 1.679(7)
C49 Cl5 1.782(5)
C49 H49A 1.0000
